data_1556858
loop_
_publ_author_name
'Li, Bin'
'Kuang, Yi'
'He, Jun-Bin'
'Tang, Rui'
'Xu, Lu-Lu'
'Leung, Chung-Hang'
'Ma, Dik-Lung'
'Qiao, Xue'
'Ye, Min'

_publ_section_title
;
 Antcamphorols A--K, Cytotoxic and ROS Scavenging Triterpenoids from
 Antrodia camphorata
;
_journal_name_full 'Journal of Natural Products'
_journal_paper_doi 10.1021/acs.jnatprod.9b00580
_journal_year 2019
_chemical_formula_moiety 'C29 H44 O2'
_chemical_formula_sum 'C29 H44 O2'
_chemical_formula_weight 424.64
_space_group_crystal_system orthorhombic
_space_group_IT_number 19
_space_group_name_Hall 'P 2ac 2ab'
_space_group_name_H-M_alt 'P 21 21 21'
_atom_sites_solution_hydrogens geom
_atom_sites_solution_primary direct
_audit_creation_date 2017-08-09
_audit_creation_method
;
  Olex2 1.2
  (compiled Dec  5 2012 16:20:19, GUI svn.r4385)
;
_cell_angle_alpha 90
_cell_angle_beta 90
_cell_angle_gamma 90
_cell_formula_units_Z 4
_cell_length_a 11.0367(8)
_cell_length_b 12.1537(7)
_cell_length_c 18.4758(7)
_cell_measurement_reflns_used 4860
_cell_measurement_temperature 103.8
_cell_measurement_theta_max 70.7092
_cell_measurement_theta_min 3.6346
_cell_volume 2478.3(2)
_computing_cell_refinement
;
CrysAlisPro, Agilent Technologies,
Version 1.171.35.11 (release 16-05-2011 CrysAlis171 .NET)
(compiled May 16 2011,17:55:39)
;
_computing_data_collection
;
CrysAlisPro, Agilent Technologies,
Version 1.171.35.11 (release 16-05-2011 CrysAlis171 .NET)
(compiled May 16 2011,17:55:39)
;
_computing_data_reduction
;
CrysAlisPro, Agilent Technologies,
Version 1.171.35.11 (release 16-05-2011 CrysAlis171 .NET)
(compiled May 16 2011,17:55:39)
;
_computing_molecular_graphics
;
O. V. Dolomanov, L. J. Bourhis, R. J. Gildea, J. A. K. Howard and H. Puschmann,
OLEX2: a complete structure solution, refinement and analysis program.
J. Appl. Cryst. (2009). 42, 339-341.
;
_computing_publication_material
;
O. V. Dolomanov, L. J. Bourhis, R. J. Gildea, J. A. K. Howard and H. Puschmann,
OLEX2: a complete structure solution, refinement and analysis program.
J. Appl. Cryst. (2009). 42, 339-341.
;
_computing_structure_refinement
;
XL, G.M. Sheldrick, Acta Cryst.
(2008). A64, 112-122
;
_computing_structure_solution
;
XS, G.M. Sheldrick, Acta Cryst.
(2008). A64, 112-122
;
_diffrn_ambient_temperature 103.8
_diffrn_detector_area_resol_mean 16.0971
_diffrn_measured_fraction_theta_full 0.997
_diffrn_measured_fraction_theta_max 0.989
_diffrn_measurement_details
;
#__ type_ start__ end____ width___ exp.time_
  1 omega  -26.00    0.00   1.0000    1.6000
omega____ theta____ kappa____ phi______ frames
    -       -8.5000  121.0000 -103.0000 26

#__ type_ start__ end____ width___ exp.time_
  2 omega  -25.00   27.00   1.0000    1.6000
omega____ theta____ kappa____ phi______ frames
    -       -8.5000   97.0000    1.0000 52

#__ type_ start__ end____ width___ exp.time_
  3 omega   12.00   85.00   1.0000    1.6000
omega____ theta____ kappa____ phi______ frames
    -       36.7919   77.0000   60.0000 73

#__ type_ start__ end____ width___ exp.time_
  4 omega   19.00   97.00   1.0000    1.6000
omega____ theta____ kappa____ phi______ frames
    -       36.7919   37.0000 -180.0000 78

#__ type_ start__ end____ width___ exp.time_
  5 omega   32.00   61.00   1.0000    1.6000
omega____ theta____ kappa____ phi______ frames
    -       36.7919  -77.0000 -150.0000 29

#__ type_ start__ end____ width___ exp.time_
  6 omega  -30.00   30.00   1.0000    1.6000
omega____ theta____ kappa____ phi______ frames
    -       36.7919  -77.0000 -150.0000 60

#__ type_ start__ end____ width___ exp.time_
  7 omega   75.00  111.00   1.0000    6.0000
omega____ theta____ kappa____ phi______ frames
    -      108.0000 -121.0000  103.0000 36

#__ type_ start__ end____ width___ exp.time_
  8 omega  133.00  164.00   1.0000    6.0000
omega____ theta____ kappa____ phi______ frames
    -      108.0000   97.0000  107.0000 31

#__ type_ start__ end____ width___ exp.time_
  9 omega  100.00  149.00   1.0000    6.0000
omega____ theta____ kappa____ phi______ frames
    -      108.0000  111.0000  -60.0000 49

#__ type_ start__ end____ width___ exp.time_
 10 omega   52.00   85.00   1.0000    6.0000
omega____ theta____ kappa____ phi______ frames
    -      108.0000  -28.0000  171.0000 33

#__ type_ start__ end____ width___ exp.time_
 11 omega   41.00   95.00   1.0000    6.0000
omega____ theta____ kappa____ phi______ frames
    -      108.0000  -45.0000   30.0000 54

#__ type_ start__ end____ width___ exp.time_
 12 omega   41.00   98.00   1.0000    6.0000
omega____ theta____ kappa____ phi______ frames
    -      108.0000  -45.0000  -30.0000 57

#__ type_ start__ end____ width___ exp.time_
 13 omega   40.00   94.00   1.0000    6.0000
omega____ theta____ kappa____ phi______ frames
    -      108.0000 -121.0000  172.0000 54

#__ type_ start__ end____ width___ exp.time_
 14 omega   39.00  177.00   1.0000    6.0000
omega____ theta____ kappa____ phi______ frames
    -      108.0000    0.0000  -60.0000 138

#__ type_ start__ end____ width___ exp.time_
 15 omega  -10.00   15.00   1.0000    1.6000
omega____ theta____ kappa____ phi______ frames
    -       -8.5000  111.0000 -150.0000 25

#__ type_ start__ end____ width___ exp.time_
 16 omega   39.00   99.00   1.0000    1.6000
omega____ theta____ kappa____ phi______ frames
    -       35.8017   37.0000  -60.0000 60

#__ type_ start__ end____ width___ exp.time_
 17 omega   38.00   63.00   1.0000    6.0000
omega____ theta____ kappa____ phi______ frames
    -      108.0000  -28.0000  171.0000 25

#__ type_ start__ end____ width___ exp.time_
 18 omega  137.00  163.00   1.0000    6.0000
omega____ theta____ kappa____ phi______ frames
    -      108.0000   77.0000   60.0000 26

#__ type_ start__ end____ width___ exp.time_
 19 omega   94.00  120.00   1.0000    6.0000
omega____ theta____ kappa____ phi______ frames
    -      108.0000   77.0000   60.0000 26

#__ type_ start__ end____ width___ exp.time_
 20 omega   85.00  110.00   1.0000    6.0000
omega____ theta____ kappa____ phi______ frames
    -      108.0000  -97.0000    0.0000 25

#__ type_ start__ end____ width___ exp.time_
 21 omega  108.00  151.00   1.0000    6.0000
omega____ theta____ kappa____ phi______ frames
    -      108.0000   15.0000 -180.0000 43
;
_diffrn_measurement_device_type 'Xcalibur, Eos, Gemini'
_diffrn_measurement_method '\w scans'
_diffrn_orient_matrix_UB_11 -0.1143763000
_diffrn_orient_matrix_UB_12 0.0715145000
_diffrn_orient_matrix_UB_13 -0.0090966000
_diffrn_orient_matrix_UB_21 0.0785318000
_diffrn_orient_matrix_UB_22 0.0954245000
_diffrn_orient_matrix_UB_23 -0.0285769000
_diffrn_orient_matrix_UB_31 -0.0153204000
_diffrn_orient_matrix_UB_32 -0.0429666000
_diffrn_orient_matrix_UB_33 -0.0778125000
_diffrn_radiation_monochromator graphite
_diffrn_radiation_type 'Cu K\a'
_diffrn_radiation_wavelength 1.5418
_diffrn_reflns_av_R_equivalents 0.0640
_diffrn_reflns_av_unetI/netI 0.0604
_diffrn_reflns_Laue_measured_fraction_full 0.997
_diffrn_reflns_Laue_measured_fraction_max 0.989
_diffrn_reflns_limit_h_max 13
_diffrn_reflns_limit_h_min -13
_diffrn_reflns_limit_k_max 14
_diffrn_reflns_limit_k_min -14
_diffrn_reflns_limit_l_max 18
_diffrn_reflns_limit_l_min -22
_diffrn_reflns_number 10755
_diffrn_reflns_point_group_measured_fraction_full 0.997
_diffrn_reflns_point_group_measured_fraction_max 0.980
_diffrn_reflns_theta_full 67.684
_diffrn_reflns_theta_max 70.856
_diffrn_reflns_theta_min 4.354
_diffrn_source 'Enhance (Cu) X-ray Source'
_exptl_absorpt_coefficient_mu 0.524
_exptl_absorpt_correction_T_max 1.00000
_exptl_absorpt_correction_T_min 0.87392
_exptl_absorpt_correction_type multi-scan
_exptl_absorpt_process_details
;
CrysAlisPro, Agilent Technologies,
Version 1.171.35.11 (release 16-05-2011 CrysAlis171 .NET)
(compiled May 16 2011,17:55:39)
Empirical absorption correction using spherical harmonics,
 implemented in SCALE3 ABSPACK scaling algorithm.
;
_exptl_crystal_density_diffrn 1.138
_exptl_crystal_F_000 936
_exptl_crystal_size_max 0.34
_exptl_crystal_size_mid 0.3
_exptl_crystal_size_min 0.25
_refine_diff_density_max 0.264
_refine_diff_density_min -0.285
_refine_diff_density_rms 0.063
_refine_ls_abs_structure_details
;
 Flack x determined using 1455 quotients [(I+)-(I-)]/[(I+)+(I-)]
 (Parsons, Flack and Wagner, Acta Cryst. B69 (2013) 249-259).
;
_refine_ls_abs_structure_Flack -0.7(9)
_refine_ls_extinction_coef 0.0020(7)
_refine_ls_extinction_expression Fc^*^=kFc[1+0.001xFc^2^\l^3^/sin(2\q)]^-1/4^
_refine_ls_extinction_method 'SHELXL-2014/7 (Sheldrick 2014'
_refine_ls_goodness_of_fit_ref 1.059
_refine_ls_hydrogen_treatment constr
_refine_ls_matrix_type full
_refine_ls_number_parameters 413
_refine_ls_number_reflns 4682
_refine_ls_number_restraints 411
_refine_ls_restrained_S_all 1.023
_refine_ls_R_factor_all 0.1086
_refine_ls_R_factor_gt 0.1064
_refine_ls_shift/su_max 0.008
_refine_ls_shift/su_mean 0.002
_refine_ls_structure_factor_coef Fsqd
_refine_ls_weighting_details 'w=1/[\s^2^(Fo^2^)+(0.0862P)^2^+5.9719P] where P=(Fo^2^+2Fc^2^)/3'
_refine_ls_weighting_scheme calc
_refine_ls_wR_factor_gt 0.2631
_refine_ls_wR_factor_ref 0.2645
_reflns_Friedel_coverage 0.748
_reflns_Friedel_fraction_full 0.998
_reflns_Friedel_fraction_max 0.969
_reflns_number_gt 4450
_reflns_number_total 4682
_reflns_threshold_expression 'I > 2\s(I)'
_cod_data_source_file np9b00580_si_003.cif
_cod_data_source_block exp_4148
_cod_database_code 1556858
_chemical_oxdiff_formula C5
_reflns_odcompleteness_completeness 99.92
_reflns_odcompleteness_iscentric 1
_reflns_odcompleteness_theta 66.97
_olex2_refinement_description
;
1. Others
 Fixed Sof: H20B(0.231) H22E(0.231) H22F(0.231) H23E(0.231) H23F(0.231)
 H25B(0.231) H26G(0.231) H26H(0.231) H26I(0.231) H27G(0.231) H27H(0.231)
 H27I(0.231) H28E(0.231) H28F(0.231) C22B(0.231) C23B(0.231) C24B(0.231)
 C25B(0.231) C26B(0.231) C27B(0.231) C28B(0.231)
 Fixed Uiso: H1A(0.044) H1B(0.044) H2(0.088) H2A(0.056) H2B(0.056) H4(0.051)
 H5(0.04) H6A(0.047) H6B(0.047) H7(0.042) H11(0.041) H12(0.046) H14(0.039)
 H15A(0.054) H15B(0.054) H16A(0.07) H16B(0.07) H17(0.055) H18A(0.062)
 H18B(0.062) H18C(0.062) H19A(0.077) H19B(0.077) H19C(0.077) H20(0.084)
 H20A(0.084) H20B(0.084) H21A(0.115) H21B(0.115) H21C(0.115) H22A(0.065)
 H22B(0.065) H22C(0.038) H22D(0.038) H22E(0.038) H22F(0.038) H23A(0.044)
 H23B(0.044) H23C(0.05) H23D(0.05) H23E(0.042) H23F(0.042) H25(0.033)
 H25A(0.05) H25B(0.035) H26A(0.087) H26B(0.087) H26C(0.087) H26D(0.083)
 H26E(0.083) H26F(0.083) H26G(0.074) H26H(0.074) H26I(0.074) H27A(0.082)
 H27B(0.082) H27C(0.082) H27D(0.079) H27E(0.079) H27F(0.079) H27G(0.074)
 H27H(0.074) H27I(0.074) H28A(0.056) H28B(0.056) H28C(0.078) H28D(0.078)
 H28E(0.06) H28F(0.06) H29A(0.091) H29B(0.091) H29C(0.091)
 Fixed X: H1A(0.2488) H1B(0.1118) H2(0.091) H2A(0.0813) H2B(0.1999) H4(0.1201)
 H5(0.2921) H6A(0.0971) H6B(0.2381) H7(0.164) H11(0.1302) H12(0.2072)
 H14(0.2415) H15A(0.2017) H15B(0.059) H16A(0.1806) H16B(0.0371) H17(0.1743)
 H18A(-0.0359) H18B(-0.0232) H18C(-0.0593) H19A(-0.0671) H19B(-0.108) H19C(-
 0.0905) H20(-0.0731) H20A(-0.0731) H20B(-0.0699) H21A(0.051) H21B(-0.0807)
 H21C(-0.0609) H22A(-0.0014) H22B(-0.0736) H22C(0.1162) H22D(0.1379)
 H22E(0.1273) H22F(0.1421) H23A(0.1887) H23B(0.1128) H23C(-0.0709) H23D(-
 0.0647) H23E(-0.0329) H23F(-0.0693) H25(-0.021) H25A(0.1957) H25B(0.1994)
 H26A(0.2162) H26B(0.0989) H26C(0.118) H26D(0.0215) H26E(0.1071) H26F(-0.0116)
 H26G(0.0916) H26H(0.0358) H26I(-0.0268) H27A(0.1241) H27B(-0.0183)
 H27C(0.0324) H27D(0.1146) H27E(0.2189) H27F(0.2392) H27G(0.1167) H27H(0.2525)
 H27I(0.1882) H28A(0.2308) H28B(0.1982) H28C(-0.0261) H28D(0.067) H28E(0.0171)
 H28F(0.0979) H29A(0.3659) H29B(0.2874) H29C(0.2488)
 Fixed Y: H1A(0.0572) H1B(0.0141) H2(-0.0394) H2A(0.0792) H2B(0.0027)
 H4(0.2943) H5(0.2592) H6A(0.4142) H6B(0.4428) H7(0.4519) H11(0.0241)
 H12(0.0801) H14(0.2648) H15A(0.4418) H15B(0.4294) H16A(0.3684) H16B(0.3839)
 H17(0.1891) H18A(0.2739) H18B(0.2095) H18C(0.1441) H19A(0.2258) H19B(0.1522)
 H19C(0.2821) H20(0.2148) H20A(0.2281) H20B(0.233) H21A(0.021) H21B(0.0468)
 H21C(0.0404) H22A(0.3184) H22B(0.2124) H22C(0.2968) H22D(0.1712) H22E(0.2549)
 H22F(0.1242) H23A(0.2126) H23B(0.1154) H23C(0.1768) H23D(0.3075) H23E(0.0937)
 H23F(0.221) H25(0.1768) H25A(0.1423) H25B(0.3043) H26A(0.1131) H26B(0.0696)
 H26C(0.0394) H26D(0.0371) H26E(-0.0138) H26F(0.054) H26G(0.4665) H26H(0.3976)
 H26I(0.3929) H27A(0.3149) H27B(0.3243) H27C(0.2295) H27D(0.1869) H27E(0.0997)
 H27F(0.2274) H27G(0.2825) H27H(0.2742) H27I(0.3917) H28A(0.3714) H28B(0.3771)
 H28C(0.3905) H28D(0.3453) H28E(0.0424) H28F(0.1092) H29A(0.3657) H29B(0.3638)
 H29C(0.4426)
 Fixed Z: H1A(0.3313) H1B(0.331) H2(0.059) H2A(0.4512) H2B(0.4511) H4(0.447)
 H5(0.3322) H6A(0.337) H6B(0.3291) H7(0.2094) H11(0.2184) H12(0.092)
 H14(0.1048) H15A(0.0765) H15B(0.0932) H16A(-0.0341) H16B(-0.0238) H17(-0.0133)
 H18A(0.3099) H18B(0.3851) H18C(0.313) H19A(0.1553) H19B(0.0878) H19C(0.0782)
 H20(-0.0359) H20A(-0.0515) H20B(-0.0597) H21A(-0.0661) H21B(-0.0982) H21C(-
 0.0125) H22A(-0.1311) H22B(-0.1604) H22C(-0.1187) H22D(-0.1418) H22E(-0.134)
 H22F(-0.1278) H23A(-0.1428) H23B(-0.1801) H23C(-0.1952) H23D(-0.1855) H23E(-
 0.1989) H23F(-0.1956) H25(-0.2935) H25A(-0.2581) H25B(-0.2466) H26A(-0.3359)
 H26B(-0.378) H26C(-0.2945) H26D(-0.2429) H26E(-0.3044) H26F(-0.3265) H26G(-
 0.2736) H26H(-0.2078) H26I(-0.2859) H27A(-0.3799) H27B(-0.3646) H27C(-0.4166)
 H27D(-0.4009) H27E(-0.3827) H27F(-0.3654) H27G(-0.3893) H27H(-0.3593) H27I(-
 0.3665) H28A(-0.2101) H28B(-0.297) H28C(-0.2875) H28D(-0.3504) H28E(-0.2993)
 H28F(-0.3599) H29A(0.4429) H29B(0.5157) H29C(0.4502)
;
_olex2_submission_special_instructions 'No special instructions were received'
_shelx_estimated_absorpt_t_max 0.880
_shelx_estimated_absorpt_t_min 0.842
_shelx_shelxl_version_number 2014/7
_shelx_space_group_comment
;
The symmetry employed for this shelxl refinement is uniquely defined
by the following loop, which should always be used as a source of
symmetry information in preference to the above space-group names.
They are only intended as comments.
;

loop_
_space_group_symop_operation_xyz
'x, y, z'
'-x+1/2, -y, z+1/2'
'x+1/2, -y+1/2, -z'
'-x, y+1/2, -z+1/2'

loop_
_atom_site_label
_atom_site_type_symbol
_atom_site_fract_x
_atom_site_fract_y
_atom_site_fract_z
_atom_site_U_iso_or_equiv
_atom_site_adp_type
_atom_site_occupancy
_atom_site_site_symmetry_order
_atom_site_calc_flag
_atom_site_refinement_flags_posn
_atom_site_refinement_flags_adp
_atom_site_refinement_flags_occupancy
_atom_site_disorder_assembly
_atom_site_disorder_group
H1A H 0.2488 0.0572 0.3313 0.044 Uiso 1 1 calc R U . . .
H1B H 0.1118 0.0141 0.3310 0.044 Uiso 1 1 calc R U . . .
H2 H 0.0910 -0.0394 0.0590 0.088 Uiso 1 1 calc R U . . .
H2A H 0.0813 0.0792 0.4512 0.056 Uiso 1 1 calc R U . . .
H2B H 0.1999 0.0027 0.4511 0.056 Uiso 1 1 calc R U . . .
H4 H 0.1201 0.2943 0.4470 0.051 Uiso 1 1 calc R U . . .
H5 H 0.2921 0.2592 0.3322 0.040 Uiso 1 1 calc R U . . .
H6A H 0.0971 0.4142 0.3370 0.047 Uiso 1 1 calc R U . . .
H6B H 0.2381 0.4428 0.3291 0.047 Uiso 1 1 calc R U . . .
H7 H 0.1640 0.4519 0.2094 0.042 Uiso 1 1 calc R U . . .
H11 H 0.1302 0.0241 0.2184 0.041 Uiso 1 1 calc R U . . .
H12 H 0.2072 0.0801 0.0920 0.046 Uiso 1 1 calc R U . . .
H14 H 0.2415 0.2648 0.1048 0.039 Uiso 1 1 calc R U . . .
H15A H 0.2017 0.4418 0.0765 0.054 Uiso 1 1 calc R U . . .
H15B H 0.0590 0.4294 0.0932 0.054 Uiso 1 1 calc R U . . .
H16A H 0.1806 0.3684 -0.0341 0.070 Uiso 1 1 calc R U . . .
H16B H 0.0371 0.3839 -0.0238 0.070 Uiso 1 1 calc R U . . .
H17 H 0.1743 0.1891 -0.0133 0.055 Uiso 1 1 calc R U . . .
H18A H -0.0359 0.2739 0.3099 0.062 Uiso 1 1 calc R U . . .
H18B H -0.0232 0.2095 0.3851 0.062 Uiso 1 1 calc R U . . .
H18C H -0.0593 0.1441 0.3130 0.062 Uiso 1 1 calc R U . . .
H19A H -0.0671 0.2258 0.1553 0.077 Uiso 1 1 calc R U . . .
H19B H -0.1080 0.1522 0.0878 0.077 Uiso 1 1 calc R U . . .
H19C H -0.0905 0.2821 0.0782 0.077 Uiso 1 1 calc R U . . .
H20 H -0.0731 0.2148 -0.0359 0.084 Uiso 0.478(8) 1 calc R U P A 1
H20A H -0.0731 0.2281 -0.0515 0.084 Uiso 0.291(8) 1 calc R U P A 2
H20B H -0.0699 0.2330 -0.0597 0.084 Uiso 0.231 1 calc R U P A 3
H21A H 0.0510 0.0210 -0.0661 0.115 Uiso 1 1 calc R U . . .
H21B H -0.0807 0.0468 -0.0982 0.115 Uiso 1 1 calc R U . . .
H21C H -0.0609 0.0404 -0.0125 0.115 Uiso 1 1 calc R U . . .
H22A H -0.0014 0.3184 -0.1311 0.065 Uiso 0.478(8) 1 calc R U P A 1
H22B H -0.0736 0.2124 -0.1604 0.065 Uiso 0.478(8) 1 calc R U P A 1
H22C H 0.1162 0.2968 -0.1187 0.038 Uiso 0.291(8) 1 calc R U P A 2
H22D H 0.1379 0.1712 -0.1418 0.038 Uiso 0.291(8) 1 calc R U P A 2
H22E H 0.1273 0.2549 -0.1340 0.038 Uiso 0.231 1 calc R U P A 3
H22F H 0.1421 0.1242 -0.1278 0.038 Uiso 0.231 1 calc R U P A 3
H23A H 0.1887 0.2126 -0.1428 0.044 Uiso 0.478(8) 1 calc R U P A 1
H23B H 0.1128 0.1154 -0.1801 0.044 Uiso 0.478(8) 1 calc R U P A 1
H23C H -0.0709 0.1768 -0.1952 0.050 Uiso 0.291(8) 1 calc R U P A 2
H23D H -0.0647 0.3075 -0.1855 0.050 Uiso 0.291(8) 1 calc R U P A 2
H23E H -0.0329 0.0937 -0.1989 0.042 Uiso 0.231 1 calc R U P A 3
H23F H -0.0693 0.2210 -0.1956 0.042 Uiso 0.231 1 calc R U P A 3
H25 H -0.0210 0.1768 -0.2935 0.033 Uiso 0.478(8) 1 calc R U P A 1
H25A H 0.1957 0.1423 -0.2581 0.050 Uiso 0.291(8) 1 calc R U P A 2
H25B H 0.1994 0.3043 -0.2466 0.035 Uiso 0.231 1 calc R U P A 3
H26A H 0.2162 0.1131 -0.3359 0.087 Uiso 0.478(8) 1 calc R U P A 1
H26B H 0.0989 0.0696 -0.3780 0.087 Uiso 0.478(8) 1 calc R U P A 1
H26C H 0.1180 0.0394 -0.2945 0.087 Uiso 0.478(8) 1 calc R U P A 1
H26D H 0.0215 0.0371 -0.2429 0.083 Uiso 0.291(8) 1 calc R U P A 2
H26E H 0.1071 -0.0138 -0.3044 0.083 Uiso 0.291(8) 1 calc R U P A 2
H26F H -0.0116 0.0540 -0.3265 0.083 Uiso 0.291(8) 1 calc R U P A 2
H26G H 0.0916 0.4665 -0.2736 0.074 Uiso 0.231 1 calc R U P A 3
H26H H 0.0358 0.3976 -0.2078 0.074 Uiso 0.231 1 calc R U P A 3
H26I H -0.0268 0.3929 -0.2859 0.074 Uiso 0.231 1 calc R U P A 3
H27A H 0.1241 0.3149 -0.3799 0.082 Uiso 0.478(8) 1 calc R U P A 1
H27B H -0.0183 0.3243 -0.3646 0.082 Uiso 0.478(8) 1 calc R U P A 1
H27C H 0.0324 0.2295 -0.4166 0.082 Uiso 0.478(8) 1 calc R U P A 1
H27D H 0.1146 0.1869 -0.4009 0.079 Uiso 0.291(8) 1 calc R U P A 2
H27E H 0.2189 0.0997 -0.3827 0.079 Uiso 0.291(8) 1 calc R U P A 2
H27F H 0.2392 0.2274 -0.3654 0.079 Uiso 0.291(8) 1 calc R U P A 2
H27G H 0.1167 0.2825 -0.3893 0.074 Uiso 0.231 1 calc R U P A 3
H27H H 0.2525 0.2742 -0.3593 0.074 Uiso 0.231 1 calc R U P A 3
H27I H 0.1882 0.3917 -0.3665 0.074 Uiso 0.231 1 calc R U P A 3
H28A H 0.2308 0.3714 -0.2101 0.056 Uiso 0.478(8) 1 calc R U P A 1
H28B H 0.1982 0.3771 -0.2970 0.056 Uiso 0.478(8) 1 calc R U P A 1
H28C H -0.0261 0.3905 -0.2875 0.078 Uiso 0.291(8) 1 calc R U P A 2
H28D H 0.0670 0.3453 -0.3504 0.078 Uiso 0.291(8) 1 calc R U P A 2
H28E H 0.0171 0.0424 -0.2993 0.060 Uiso 0.231 1 calc R U P A 3
H28F H 0.0979 0.1092 -0.3599 0.060 Uiso 0.231 1 calc R U P A 3
H29A H 0.3659 0.3657 0.4429 0.091 Uiso 1 1 calc R U . . .
H29B H 0.2874 0.3638 0.5157 0.091 Uiso 1 1 calc R U . . .
H29C H 0.2488 0.4426 0.4502 0.091 Uiso 1 1 calc R U . . .
C1 C 0.1658(7) 0.0733(5) 0.3487(4) 0.0367(15) Uani 1 1 d . . . . .
C2 C 0.1655(8) 0.0728(6) 0.4331(4) 0.0468(19) Uani 1 1 d . . . . .
C3 C 0.2398(8) 0.1677(7) 0.4602(4) 0.049(2) Uani 1 1 d . . . . .
C4 C 0.2055(8) 0.2796(6) 0.4317(4) 0.0425(16) Uani 1 1 d . . . . .
C5 C 0.2072(6) 0.2763(5) 0.3475(3) 0.0337(14) Uani 1 1 d . . . . .
C6 C 0.1746(7) 0.3889(5) 0.3159(4) 0.0389(16) Uani 1 1 d . . . . .
C7 C 0.1630(6) 0.3845(5) 0.2355(4) 0.0353(15) Uani 1 1 d . . . . .
C8 C 0.1511(6) 0.2910(5) 0.1981(3) 0.0317(13) Uani 1 1 d . . . . .
C9 C 0.1382(6) 0.1839(5) 0.2339(3) 0.0295(13) Uani 1 1 d . . . . .
C10 C 0.1238(6) 0.1838(5) 0.3167(3) 0.0310(14) Uani 1 1 d . . . . .
C11 C 0.1307(6) 0.0926(5) 0.1936(3) 0.0340(14) Uani 1 1 d . . . . .
C12 C 0.1231(7) 0.0893(5) 0.1112(4) 0.0385(16) Uani 1 1 d . . . . .
C13 C 0.0736(6) 0.1978(6) 0.0825(3) 0.0353(15) Uani 1 1 d . . . . .
C14 C 0.1566(6) 0.2866(5) 0.1171(3) 0.0324(13) Uani 1 1 d . . . . .
C15 C 0.1316(8) 0.3911(6) 0.0745(4) 0.0449(17) Uani 1 1 d . . . . .
C16 C 0.1105(9) 0.3493(7) -0.0031(4) 0.058(2) Uani 1 1 d . . . . .
C17 C 0.0944(7) 0.2223(6) 0.0000(4) 0.0454(18) Uani 1 1 d . . . . .
C18 C -0.0108(6) 0.2047(6) 0.3326(4) 0.0411(16) Uani 1 1 d . . . . .
C19 C -0.0601(6) 0.2161(8) 0.1028(4) 0.051(2) Uani 1 1 d . . . . .
C20 C 0.0038(10) 0.1854(10) -0.0569(4) 0.070(3) Uani 1 1 d D U . . .
C21 C -0.0242(9) 0.0624(10) -0.0586(5) 0.077(3) Uani 1 1 d . U . . .
C22 C -0.0004(14) 0.2371(18) -0.1340(7) 0.055(4) Uani 0.478(8) 1 d D U P A 1
C22A C 0.075(2) 0.226(2) -0.1287(9) 0.032(4) Uani 0.291(8) 1 d D U P A 2
C22B C 0.082(2) 0.185(3) -0.1300(11) 0.032(4) Uani 0.231 1 d D U P A 3
C23 C 0.1169(12) 0.1961(13) -0.1730(8) 0.037(3) Uani 0.478(8) 1 d D U P A 1
C23A C -0.015(2) 0.241(3) -0.1936(10) 0.042(5) Uani 0.291(8) 1 d D U P A 2
C23B C 0.000(2) 0.169(3) -0.1988(12) 0.035(5) Uani 0.231 1 d D U P A 3
C24 C 0.1284(12) 0.2531(11) -0.2454(8) 0.030(3) Uani 0.478(8) 1 d D U P A 1
C24A C 0.050(2) 0.2507(19) -0.2668(11) 0.034(5) Uani 0.291(8) 1 d D U P A 2
C24B C 0.067(3) 0.190(2) -0.2709(14) 0.030(5) Uani 0.231 1 d D U P A 3
C25 C 0.0619(12) 0.1987(10) -0.3099(7) 0.028(3) Uani 0.478(8) 1 d D U P A 1
C25A C 0.127(2) 0.151(2) -0.2927(12) 0.042(5) Uani 0.291(8) 1 d D U P A 2
C25B C 0.128(2) 0.3031(19) -0.2797(12) 0.029(5) Uani 0.231 1 d D U P A 3
C26 C 0.130(2) 0.0962(14) -0.3315(10) 0.058(5) Uani 0.478(8) 1 d D U P A 1
C26A C 0.055(3) 0.048(2) -0.2915(18) 0.055(8) Uani 0.291(8) 1 d D U P A 2
C26B C 0.051(3) 0.398(3) -0.2601(19) 0.050(7) Uani 0.231 1 d D U P A 3
C27 C 0.0489(17) 0.2732(15) -0.3731(9) 0.055(4) Uani 0.478(8) 1 d D U P A 1
C27A C 0.179(3) 0.168(2) -0.3669(13) 0.053(7) Uani 0.291(8) 1 d D U P A 2
C27B C 0.175(3) 0.314(3) -0.3552(13) 0.049(7) Uani 0.231 1 d D U P A 3
C28 C 0.1912(15) 0.3415(13) -0.2514(9) 0.047(4) Uani 0.478(8) 1 d D U P A 1
C28A C 0.028(3) 0.336(2) -0.3048(17) 0.065(8) Uani 0.291(8) 1 d D U P A 2
C28B C 0.060(4) 0.106(3) -0.3138(19) 0.050(9) Uani 0.231 1 d D U P A 3
C29 C 0.2839(10) 0.3711(7) 0.4629(4) 0.061(2) Uani 1 1 d . . . . .
O1 O 0.3236(7) 0.1553(5) 0.5023(3) 0.069(2) Uani 1 1 d . . . . .
O2 O 0.0563(6) -0.0063(5) 0.0931(3) 0.0589(17) Uani 1 1 d . . . . .

loop_
_atom_site_aniso_label
_atom_site_aniso_U_11
_atom_site_aniso_U_22
_atom_site_aniso_U_33
_atom_site_aniso_U_23
_atom_site_aniso_U_13
_atom_site_aniso_U_12
C1 0.042(4) 0.034(3) 0.034(3) 0.006(3) -0.002(3) -0.006(3)
C2 0.072(5) 0.032(4) 0.036(4) 0.008(3) -0.007(4) -0.010(3)
C3 0.070(5) 0.047(4) 0.029(3) 0.007(3) -0.003(3) -0.023(4)
C4 0.065(5) 0.032(3) 0.030(3) 0.002(3) 0.002(3) -0.002(3)
C5 0.040(3) 0.032(3) 0.030(3) -0.002(3) -0.002(3) -0.001(3)
C6 0.048(4) 0.028(3) 0.041(4) -0.006(3) 0.005(3) -0.004(3)
C7 0.042(4) 0.019(3) 0.045(4) 0.004(3) 0.010(3) 0.006(3)
C8 0.034(3) 0.026(3) 0.035(3) 0.001(3) 0.004(3) 0.002(3)
C9 0.031(3) 0.030(3) 0.028(3) 0.000(2) 0.004(2) 0.004(3)
C10 0.037(3) 0.026(3) 0.030(3) -0.001(2) 0.006(2) 0.001(3)
C11 0.044(4) 0.024(3) 0.033(3) 0.000(3) 0.007(3) -0.004(3)
C12 0.048(4) 0.030(3) 0.038(3) -0.005(3) 0.016(3) -0.016(3)
C13 0.036(3) 0.045(4) 0.025(3) 0.003(3) 0.005(2) -0.006(3)
C14 0.034(3) 0.027(3) 0.036(3) 0.002(3) 0.008(3) 0.000(3)
C15 0.066(5) 0.032(3) 0.037(4) 0.011(3) 0.011(3) 0.009(3)
C16 0.087(6) 0.053(5) 0.035(4) 0.010(4) 0.016(4) 0.008(4)
C17 0.063(5) 0.047(4) 0.027(3) 0.000(3) 0.010(3) -0.001(4)
C18 0.040(4) 0.045(4) 0.038(3) 0.000(3) 0.009(3) -0.002(3)
C19 0.033(3) 0.095(6) 0.026(3) 0.002(4) 0.003(3) -0.006(4)
C20 0.077(6) 0.106(7) 0.027(3) 0.001(4) 0.003(4) -0.006(6)
C21 0.068(6) 0.127(8) 0.035(4) -0.001(5) 0.002(4) -0.046(6)
C22 0.035(8) 0.100(11) 0.028(7) -0.006(7) -0.002(6) 0.009(8)
C22A 0.029(6) 0.041(9) 0.025(5) -0.009(6) -0.001(5) 0.008(7)
C22B 0.029(6) 0.041(9) 0.025(5) -0.009(6) -0.001(5) 0.008(7)
C23 0.032(6) 0.046(8) 0.033(6) 0.001(6) -0.008(5) 0.003(6)
C23A 0.036(11) 0.069(15) 0.021(8) -0.002(9) -0.003(7) 0.004(11)
C23B 0.031(12) 0.053(14) 0.021(10) 0.003(10) -0.007(9) 0.002(12)
C24 0.021(6) 0.029(6) 0.041(6) 0.001(5) 0.000(5) 0.006(5)
C24A 0.039(12) 0.042(10) 0.022(8) 0.001(8) -0.004(8) -0.006(10)
C24B 0.022(12) 0.042(11) 0.025(11) -0.009(10) -0.013(10) 0.000(11)
C25 0.029(7) 0.027(7) 0.027(6) 0.009(5) -0.003(5) 0.002(5)
C25A 0.040(12) 0.050(11) 0.035(11) -0.019(11) -0.001(9) -0.014(9)
C25B 0.034(13) 0.034(11) 0.020(10) -0.005(10) -0.015(9) 0.005(10)
C26 0.098(15) 0.040(9) 0.036(9) 0.002(7) 0.015(10) 0.008(9)
C26A 0.065(18) 0.025(11) 0.08(2) 0.008(12) -0.017(15) -0.011(12)
C26B 0.056(18) 0.044(13) 0.049(17) -0.012(14) -0.012(14) 0.018(14)
C27 0.061(10) 0.054(9) 0.049(8) 0.025(8) -0.015(8) -0.007(8)
C27A 0.058(16) 0.051(15) 0.049(13) -0.004(12) 0.012(11) 0.008(12)
C27B 0.07(2) 0.048(17) 0.027(12) 0.001(12) -0.002(12) 0.010(15)
C28 0.045(9) 0.047(8) 0.049(9) 0.003(7) 0.000(7) -0.014(7)
C28A 0.09(2) 0.055(15) 0.051(15) 0.017(12) 0.008(15) -0.004(14)
C28B 0.08(3) 0.020(14) 0.045(17) -0.001(12) 0.037(18) 0.011(15)
C29 0.097(7) 0.047(5) 0.038(4) -0.010(4) -0.008(4) -0.012(5)
O1 0.098(5) 0.059(4) 0.050(3) 0.019(3) -0.031(4) -0.024(3)
O2 0.088(4) 0.048(3) 0.041(3) -0.016(2) 0.023(3) -0.036(3)

loop_
_atom_type_symbol
_atom_type_description
_atom_type_scat_dispersion_real
_atom_type_scat_dispersion_imag
_atom_type_scat_source
C C 0.0181 0.0091 'International Tables Vol C Tables 4.2.6.8 and 6.1.1.4'
H H 0.0000 0.0000 'International Tables Vol C Tables 4.2.6.8 and 6.1.1.4'
O O 0.0492 0.0322 'International Tables Vol C Tables 4.2.6.8 and 6.1.1.4'

loop_
_geom_angle_atom_site_label_1
_geom_angle_atom_site_label_2
_geom_angle_atom_site_label_3
_geom_angle
H1A C1 H1B 107.8
C2 C1 H1A 109.0
C2 C1 H1B 109.0
C10 C1 H1A 109.0
C10 C1 H1B 109.0
C10 C1 C2 112.7(6)
H2A C2 H2B 108.3
C1 C2 H2A 109.8
C1 C2 H2B 109.8
C3 C2 H2A 109.8
C3 C2 H2B 109.8
C3 C2 C1 109.2(6)
C2 C3 C4 116.1(6)
O1 C3 C2 122.2(7)
O1 C3 C4 121.7(7)
C3 C4 H4 107.4
C3 C4 C5 108.8(6)
C3 C4 C29 112.7(7)
C5 C4 H4 107.4
C29 C4 H4 107.4
C29 C4 C5 113.0(6)
C4 C5 H5 107.4
C4 C5 C10 112.1(5)
C6 C5 H5 107.4
C6 C5 C4 110.9(5)
C6 C5 C10 111.5(5)
C10 C5 H5 107.4
H6A C6 H6B 108.0
C5 C6 H6A 109.3
C5 C6 H6B 109.3
C7 C6 H6A 109.3
C7 C6 H6B 109.3
C7 C6 C5 111.6(5)
C6 C7 H7 118.2
C8 C7 H7 118.2
C8 C7 C6 123.6(6)
C7 C8 C9 122.0(6)
C7 C8 C14 122.9(6)
C9 C8 C14 115.0(5)
C8 C9 C10 117.4(5)
C11 C9 C8 119.3(5)
C11 C9 C10 123.1(6)
C1 C10 C5 108.2(5)
C9 C10 C1 110.6(5)
C9 C10 C5 107.5(5)
C18 C10 C1 111.3(6)
C18 C10 C5 112.5(5)
C18 C10 C9 106.8(5)
C9 C11 H11 117.3
C9 C11 C12 125.5(6)
C12 C11 H11 117.3
C11 C12 H12 107.8
C13 C12 H12 107.8
C13 C12 C11 110.2(5)
O2 C12 H12 107.8
O2 C12 C11 106.6(5)
O2 C12 C13 116.2(6)
C12 C13 C14 104.3(5)
C12 C13 C17 116.8(6)
C12 C13 C19 112.6(6)
C14 C13 C17 100.4(5)
C19 C13 C14 111.4(6)
C19 C13 C17 110.4(6)
C8 C14 H14 105.9
C8 C14 C13 114.3(5)
C8 C14 C15 118.7(6)
C13 C14 H14 105.9
C15 C14 H14 105.9
C15 C14 C13 105.1(6)
H15A C15 H15B 109.0
C14 C15 H15A 111.0
C14 C15 H15B 111.0
C14 C15 C16 103.6(6)
C16 C15 H15A 111.0
C16 C15 H15B 111.0
H16A C16 H16B 108.4
C15 C16 H16A 110.1
C15 C16 H16B 110.1
C15 C16 C17 108.1(6)
C17 C16 H16A 110.1
C17 C16 H16B 110.1
C13 C17 H17 106.9
C16 C17 H17 106.9
C16 C17 C13 103.9(6)
C20 C17 H17 106.9
C20 C17 C13 121.3(6)
C20 C17 C16 110.1(7)
H18A C18 H18B 109.5
H18A C18 H18C 109.5
H18B C18 H18C 109.5
C10 C18 H18A 109.5
C10 C18 H18B 109.5
C10 C18 H18C 109.5
H19A C19 H19B 109.5
H19A C19 H19C 109.5
H19B C19 H19C 109.5
C13 C19 H19A 109.5
C13 C19 H19B 109.5
C13 C19 H19C 109.5
C17 C20 H20 100.7
C17 C20 H20A 109.7
C17 C20 H20B 113.6
C17 C20 C21 115.9(8)
C17 C20 C22 122.3(10)
C17 C20 C22A 99.0(11)
C17 C20 C22B 103.2(12)
C21 C20 H20 100.7
C21 C20 H20A 109.7
C21 C20 H20B 113.6
C21 C20 C22 111.7(10)
C21 C20 C22A 112.4(11)
C21 C20 C22B 95.0(14)
C22 C20 H20 100.7
C22A C20 H20A 109.7
C22B C20 H20B 113.6
H21A C21 H21B 109.5
H21A C21 H21C 109.5
H21B C21 H21C 109.5
C20 C21 H21A 109.5
C20 C21 H21B 109.5
C20 C21 H21C 109.5
H22A C22 H22B 108.8
C20 C22 H22A 110.6
C20 C22 H22B 110.6
C20 C22 C23 105.5(12)
C23 C22 H22A 110.6
C23 C22 H22B 110.6
H22C C22A H22D 108.1
C20 C22A H22C 109.5
C20 C22A H22D 109.5
C23A C22A H22C 109.5
C23A C22A H22D 109.5
C23A C22A C20 110.5(16)
H22E C22B H22F 107.9
C20 C22B H22E 109.3
C20 C22B H22F 109.3
C23B C22B H22E 109.3
C23B C22B H22F 109.3
C23B C22B C20 111.7(18)
H23A C23 H23B 108.3
C22 C23 H23A 109.8
C22 C23 H23B 109.8
C24 C23 H23A 109.8
C24 C23 H23B 109.8
C24 C23 C22 109.3(11)
H23C C23A H23D 107.8
C22A C23A H23C 109.1
C22A C23A H23D 109.1
C24A C23A H23C 109.1
C24A C23A H23D 109.1
C24A C23A C22A 112.5(18)
H23E C23B H23F 107.7
C22B C23B H23E 108.8
C22B C23B H23F 108.8
C24B C23B H23E 108.8
C24B C23B H23F 108.8
C24B C23B C22B 114(2)
C23 C24 C25 116.5(11)
C28 C24 C23 120.3(14)
C28 C24 C25 123.2(14)
C23A C24A C25A 117.8(19)
C28A C24A C23A 118(2)
C28A C24A C25A 124(2)
C23B C24B C25B 116(2)
C28B C24B C23B 112(3)
C28B C24B C25B 131(3)
C24 C25 H25 108.3
C26 C25 H25 108.3
C26 C25 C24 108.7(12)
C27 C25 H25 108.3
C27 C25 C24 113.1(12)
C27 C25 C26 110.1(14)
C24A C25A H25A 107.7
C26A C25A H25A 107.7
C26A C25A C24A 111(2)
C26A C25A C27A 109(2)
C27A C25A H25A 107.7
C27A C25A C24A 113(2)
C24B C25B H25B 107.0
C26B C25B H25B 107.0
C26B C25B C24B 115(2)
C26B C25B C27B 111(3)
C27B C25B H25B 107.0
C27B C25B C24B 109(2)
H26A C26 H26B 109.5
H26A C26 H26C 109.5
H26B C26 H26C 109.5
C25 C26 H26A 109.5
C25 C26 H26B 109.5
C25 C26 H26C 109.5
H26D C26A H26E 109.5
H26D C26A H26F 109.5
H26E C26A H26F 109.5
C25A C26A H26D 109.5
C25A C26A H26E 109.5
C25A C26A H26F 109.5
H26G C26B H26H 109.5
H26G C26B H26I 109.5
H26H C26B H26I 109.5
C25B C26B H26G 109.5
C25B C26B H26H 109.5
C25B C26B H26I 109.5
H27A C27 H27B 109.5
H27A C27 H27C 109.5
H27B C27 H27C 109.5
C25 C27 H27A 109.5
C25 C27 H27B 109.5
C25 C27 H27C 109.5
H27D C27A H27E 109.5
H27D C27A H27F 109.5
H27E C27A H27F 109.5
C25A C27A H27D 109.5
C25A C27A H27E 109.5
C25A C27A H27F 109.5
H27G C27B H27H 109.5
H27G C27B H27I 109.5
H27H C27B H27I 109.5
C25B C27B H27G 109.5
C25B C27B H27H 109.5
C25B C27B H27I 109.5
H28A C28 H28B 120.0
C24 C28 H28A 120.0
C24 C28 H28B 120.0
H28C C28A H28D 120.0
C24A C28A H28C 120.0
C24A C28A H28D 120.0
H28E C28B H28F 120.0
C24B C28B H28E 120.0
C24B C28B H28F 120.0
H29A C29 H29B 109.5
H29A C29 H29C 109.5
H29B C29 H29C 109.5
C4 C29 H29A 109.5
C4 C29 H29B 109.5
C4 C29 H29C 109.5
C12 O2 H2 109.5

loop_
_geom_bond_atom_site_label_1
_geom_bond_atom_site_label_2
_geom_bond_distance
C1 H1A 0.9900
C1 H1B 0.9900
C1 C2 1.559(9)
C2 H2A 0.9900
C2 H2B 0.9900
C2 C3 1.501(10)
C4 H4 1.0000
C4 C3 1.506(10)
C4 C29 1.521(11)
C5 H5 1.0000
C5 C4 1.557(9)
C5 C6 1.531(9)
C6 H6A 0.9900
C6 H6B 0.9900
C7 H7 0.9500
C7 C6 1.492(9)
C8 C7 1.336(9)
C8 C9 1.468(8)
C8 C14 1.498(8)
C9 C11 1.339(9)
C10 C1 1.539(9)
C10 C5 1.560(9)
C10 C9 1.538(8)
C10 C18 1.536(9)
C11 H11 0.9500
C11 C12 1.525(9)
C12 H12 1.0000
C13 C12 1.522(10)
C13 C17 1.570(8)
C13 C19 1.539(9)
C14 H14 1.0000
C14 C13 1.553(9)
C14 C15 1.519(9)
C15 H15A 0.9900
C15 H15B 0.9900
C15 C16 1.538(11)
C16 H16A 0.9900
C16 H16B 0.9900
C17 H17 1.0000
C17 C16 1.554(11)
C17 C20 1.519(12)
C18 H18A 0.9800
C18 H18B 0.9800
C18 H18C 0.9800
C19 H19A 0.9800
C19 H19B 0.9800
C19 H19C 0.9800
C20 H20 1.0000
C20 H20A 1.0000
C20 H20B 1.0000
C20 C21 1.527(16)
C20 C22 1.557(14)
C20 C22A 1.619(17)
C20 C22B 1.603(19)
C21 H21A 0.9800
C21 H21B 0.9800
C21 H21C 0.9800
C22 H22A 0.9900
C22 H22B 0.9900
C22A H22C 0.9900
C22A H22D 0.9900
C22A C23A 1.571(18)
C22B H22E 0.9900
C22B H22F 0.9900
C23 H23A 0.9900
C23 H23B 0.9900
C23 C22 1.563(16)
C23A H23C 0.9900
C23A H23D 0.9900
C23A C24A 1.537(19)
C23B H23E 0.9900
C23B H23F 0.9900
C23B C22B 1.57(2)
C24 C23 1.51(2)
C24A C25A 1.55(2)
C24A C28A 1.28(2)
C24B C23B 1.54(2)
C24B C28B 1.29(3)
C25 H25 1.0000
C25 C24 1.547(16)
C25 C26 1.506(17)
C25 C27 1.484(15)
C25A H25A 1.0000
C25A C26A 1.48(2)
C25A C27A 1.50(2)
C25B H25B 1.0000
C25B C24B 1.54(2)
C25B C26B 1.48(2)
C25B C27B 1.50(2)
C26 H26A 0.9800
C26 H26B 0.9800
C26 H26C 0.9800
C26A H26D 0.9800
C26A H26E 0.9800
C26A H26F 0.9800
C26B H26G 0.9800
C26B H26H 0.9800
C26B H26I 0.9800
C27 H27A 0.9800
C27 H27B 0.9800
C27 H27C 0.9800
C27A H27D 0.9800
C27A H27E 0.9800
C27A H27F 0.9800
C27B H27G 0.9800
C27B H27H 0.9800
C27B H27I 0.9800
C28 H28A 0.9500
C28 H28B 0.9500
C28 C24 1.285(18)
C28A H28C 0.9500
C28A H28D 0.9500
C28B H28E 0.9500
C28B H28F 0.9500
C29 H29A 0.9800
C29 H29B 0.9800
C29 H29C 0.9800
O1 C3 1.218(10)
O2 H2 0.8400
O2 C12 1.417(8)

loop_
_geom_torsion_atom_site_label_1
_geom_torsion_atom_site_label_2
_geom_torsion_atom_site_label_3
_geom_torsion_atom_site_label_4
_geom_torsion
C1 C2 C3 C4 54.1(9)
C1 C2 C3 O1 -125.3(8)
C1 C10 C5 C4 -57.4(7)
C1 C10 C5 C6 177.7(5)
C1 C10 C9 C8 -155.6(6)
C1 C10 C9 C11 29.4(9)
C4 C5 C6 C7 -174.0(6)
C5 C4 C3 C2 -54.9(9)
C5 C4 C3 O1 124.5(8)
C5 C10 C1 C2 56.7(8)
C5 C10 C9 C8 -37.7(8)
C5 C10 C9 C11 147.3(6)
C6 C5 C4 C3 -179.3(6)
C6 C5 C4 C29 -53.3(9)
C7 C8 C9 C10 7.0(10)
C7 C8 C9 C11 -177.8(7)
C7 C8 C14 C13 -146.5(7)
C7 C8 C14 C15 -21.5(10)
C8 C7 C6 C5 16.2(10)
C8 C9 C11 C12 -5.8(11)
C8 C14 C13 C12 -62.7(7)
C8 C14 C13 C17 176.0(6)
C8 C14 C13 C19 59.0(7)
C8 C14 C15 C16 -165.0(7)
C9 C8 C7 C6 5.2(11)
C9 C8 C14 C13 36.7(8)
C9 C8 C14 C15 161.7(6)
C9 C10 C1 C2 174.2(6)
C9 C10 C5 C4 -176.8(6)
C9 C10 C5 C6 58.3(7)
C9 C11 C12 C13 -23.3(10)
C9 C11 C12 O2 -150.3(7)
C10 C1 C2 C3 -54.5(9)
C10 C5 C4 C3 55.5(8)
C10 C5 C4 C29 -178.6(7)
C10 C5 C6 C7 -48.4(8)
C10 C9 C11 C12 169.2(6)
C12 C13 C17 C16 -146.5(7)
C12 C13 C17 C20 89.1(9)
C13 C14 C15 C16 -35.6(8)
C13 C17 C16 C15 14.1(9)
C13 C17 C20 C21 -56.6(11)
C13 C17 C20 C22 160.9(10)
C13 C17 C20 C22A -177.0(11)
C13 C17 C20 C22B -159.0(14)
C14 C8 C7 C6 -171.4(6)
C14 C8 C9 C10 -176.1(5)
C14 C8 C9 C11 -0.9(9)
C14 C13 C12 C11 53.1(7)
C14 C13 C12 O2 174.5(5)
C14 C13 C17 C16 -34.6(8)
C14 C13 C17 C20 -158.9(8)
C14 C15 C16 C17 12.8(9)
C15 C14 C13 C12 165.3(5)
C15 C14 C13 C17 44.0(6)
C15 C14 C13 C19 -72.9(6)
C16 C17 C20 C21 -178.1(8)
C16 C17 C20 C22 39.4(13)
C16 C17 C20 C22A 61.6(12)
C16 C17 C20 C22B 79.6(15)
C17 C13 C12 C11 162.8(6)
C17 C13 C12 O2 -75.8(8)
C17 C20 C22 C23 70.3(17)
C17 C20 C22A C23A -158.2(19)
C17 C20 C22B C23B -170(2)
C18 C10 C1 C2 -67.2(8)
C18 C10 C5 C4 65.9(7)
C18 C10 C5 C6 -59.0(7)
C18 C10 C9 C8 83.2(7)
C18 C10 C9 C11 -91.8(8)
C19 C13 C12 C11 -67.9(7)
C19 C13 C12 O2 53.5(7)
C19 C13 C17 C16 83.1(8)
C19 C13 C17 C20 -41.3(10)
C20 C17 C16 C15 145.5(7)
C20 C22A C23A C24A -166(2)
C21 C20 C22 C23 -73.6(15)
C21 C20 C22A C23A 79(2)
C21 C20 C22B C23B 72(2)
C22A C23A C24A C25A 62(3)
C22A C23A C24A C28A -124(3)
C23A C24A C25A C26A 53(3)
C23A C24A C25A C27A 176(2)
C24 C23 C22 C20 -173.3(12)
C24B C23B C22B C20 169(2)
C25 C24 C23 C22 -86.6(15)
C25B C24B C23B C22B -57(4)
C26 C25 C24 C23 -73.1(16)
C26 C25 C24 C28 106.5(16)
C26B C25B C24B C23B -48(3)
C26B C25B C24B C28B 132(4)
C27 C25 C24 C23 164.3(13)
C27 C25 C24 C28 -16(2)
C27B C25B C24B C23B -173(3)
C27B C25B C24B C28B 6(5)
C28 C24 C23 C22 93.8(17)
C28A C24A C25A C26A -121(3)
C28A C24A C25A C27A 3(4)
C28B C24B C23B C22B 124(4)
C29 C4 C3 C2 179.0(7)
C29 C4 C3 O1 -1.6(11)
